data_7011759
loop_
_publ_author_name
'Canovese, Luciano'
'Visentin, Fabiano'
'Chessa, Gavino'
'Santo, Claudio'
'Uguagliati, Paolo'
'Maini, Lucia'
'Polito, Marco'

_publ_section_title
;
 The mechanism of olefin exchange in platinum(0) pyridyl???methanimine
 and pyridyl???thioether complexes. A kinetic study
;
_journal_issue 19
_journal_name_full 'Journal of the Chemical Society, Dalton Transactions'
_journal_page_first 3696
_journal_paper_doi 10.1039/b203608h
_journal_year 2002
_chemical_formula_sum 'C14 H16 N2 O3 Pt'
_chemical_formula_weight 455.38
_chemical_name_systematic
;
?
;
_space_group_IT_number 14
_symmetry_cell_setting monoclinic
_symmetry_space_group_name_Hall '-P 2ybc'
_symmetry_space_group_name_H-M 'P 1 21/c 1'
_atom_sites_solution_hydrogens geom
_atom_sites_solution_primary direct
_atom_sites_solution_secondary difmap
_audit_creation_method SHELXL-97
_cell_angle_alpha 90.00
_cell_angle_beta 93.47(2)
_cell_angle_gamma 90.00
_cell_formula_units_Z 4
_cell_length_a 8.362(3)
_cell_length_b 10.045(3)
_cell_length_c 16.811(3)
_cell_measurement_temperature 293(2)
_cell_volume 1409.5(7)
_computing_structure_refinement 'SHELXL-97 (Sheldrick, 1997)'
_diffrn_ambient_temperature 293(2)
_diffrn_measured_fraction_theta_full 0.998
_diffrn_measured_fraction_theta_max 0.998
_diffrn_radiation_monochromator graphite
_diffrn_radiation_source 'fine-focus sealed tube'
_diffrn_radiation_type MoK\a
_diffrn_radiation_wavelength 0.71073
_diffrn_reflns_av_R_equivalents 0.0345
_diffrn_reflns_av_sigmaI/netI 0.0557
_diffrn_reflns_limit_h_max 9
_diffrn_reflns_limit_h_min -9
_diffrn_reflns_limit_k_max 11
_diffrn_reflns_limit_k_min -9
_diffrn_reflns_limit_l_max 19
_diffrn_reflns_limit_l_min 0
_diffrn_reflns_number 3812
_diffrn_reflns_theta_full 25.02
_diffrn_reflns_theta_max 25.02
_diffrn_reflns_theta_min 3.16
_exptl_absorpt_coefficient_mu 9.963
_exptl_crystal_density_diffrn 2.146
_exptl_crystal_density_method 'not measured'
_exptl_crystal_F_000 864
_exptl_crystal_size_max 0.15
_exptl_crystal_size_mid 0.08
_exptl_crystal_size_min 0.08
_refine_diff_density_max 0.881
_refine_diff_density_min -0.703
_refine_diff_density_rms 0.151
_refine_ls_extinction_method none
_refine_ls_goodness_of_fit_ref 0.984
_refine_ls_hydrogen_treatment mixed
_refine_ls_matrix_type full
_refine_ls_number_parameters 181
_refine_ls_number_reflns 2465
_refine_ls_number_restraints 0
_refine_ls_restrained_S_all 0.984
_refine_ls_R_factor_all 0.0638
_refine_ls_R_factor_gt 0.0276
_refine_ls_shift/su_max 0.000
_refine_ls_shift/su_mean 0.000
_refine_ls_structure_factor_coef Fsqd
_refine_ls_weighting_details 'calc w=1/[\s^2^(Fo^2^)+(0.0324P)^2^+0.0000P] where P=(Fo^2^+2Fc^2^)/3'
_refine_ls_weighting_scheme calc
_refine_ls_wR_factor_gt 0.0566
_refine_ls_wR_factor_ref 0.0656
_reflns_number_gt 1742
_reflns_number_total 2465
_reflns_threshold_expression >2sigma(I)
_cod_data_source_file b203608h.txt
_cod_data_source_block venice2
_cod_depositor_comments
;
The following automatic conversions were performed:
'_symmetry_cell_setting' value 'Monoclinic' changed to 'monoclinic'
according to '/home/saulius/struct/CIF-dictionaries/cif_core.dic'
dictionary named 'cif_core.dic' version 2.4.1 from 2010-06-29.

Automatic conversion script
Id: cif_fix_enum 1527 2010-12-29 10:47:43Z saulius 
;
_cod_original_sg_symbol_H-M P21/c
_cod_database_code 7011759

loop_
_symmetry_equiv_pos_as_xyz
'x, y, z'
'-x, y+1/2, -z+1/2'
'-x, -y, -z'
'x, -y-1/2, z-1/2'

loop_
_atom_site_label
_atom_site_type_symbol
_atom_site_fract_x
_atom_site_fract_y
_atom_site_fract_z
_atom_site_U_iso_or_equiv
_atom_site_adp_type
_atom_site_occupancy
_atom_site_symmetry_multiplicity
_atom_site_calc_flag
_atom_site_refinement_flags
_atom_site_disorder_assembly
_atom_site_disorder_group
Pt1 Pt 0.66694(3) 0.55976(3) 0.105505(15) 0.03385(11) Uani 1 1 d . . .
C1 C 0.7547(10) 0.3765(10) -0.0294(5) 0.051(2) Uani 1 1 d . . .
H1A H 0.7069 0.3095 -0.0009 0.061 Uiso 1 1 calc R . .
C2 C 0.8257(10) 0.3445(10) -0.0993(5) 0.056(2) Uani 1 1 d . . .
H2A H 0.8247 0.2569 -0.1172 0.067 Uiso 1 1 calc R . .
C3 C 0.8963(10) 0.4403(10) -0.1417(4) 0.051(2) Uani 1 1 d . . .
H3A H 0.9443 0.4196 -0.1886 0.061 Uiso 1 1 calc R . .
C4 C 0.8954(10) 0.5685(9) -0.1137(4) 0.047(2) Uani 1 1 d . . .
H4A H 0.9434 0.6363 -0.1415 0.056 Uiso 1 1 calc R . .
C5 C 0.8223(9) 0.5962(8) -0.0436(4) 0.0373(18) Uani 1 1 d . . .
C6 C 0.8131(9) 0.7275(7) -0.0091(4) 0.0381(18) Uani 1 1 d . . .
H6A H 0.8520 0.8017 -0.0347 0.046 Uiso 1 1 calc R . .
C7 C 0.7305(9) 0.8720(7) 0.0953(4) 0.0373(18) Uani 1 1 d . . .
C8 C 0.8090(11) 0.9830(9) 0.0522(5) 0.059(2) Uani 1 1 d . . .
H8A H 0.9227 0.9689 0.0543 0.088 Uiso 1 1 calc R . .
H8B H 0.7863 1.0663 0.0771 0.088 Uiso 1 1 calc R . .
H8C H 0.7680 0.9847 -0.0024 0.088 Uiso 1 1 calc R . .
C9 C 0.5493(10) 0.8954(9) 0.0932(5) 0.052(2) Uani 1 1 d . . .
H9A H 0.5081 0.9041 0.0389 0.079 Uiso 1 1 calc R . .
H9B H 0.5277 0.9755 0.1218 0.079 Uiso 1 1 calc R . .
H9C H 0.4985 0.8214 0.1175 0.079 Uiso 1 1 calc R . .
C10 C 0.7983(11) 0.8620(8) 0.1805(4) 0.054(2) Uani 1 1 d . . .
H10A H 0.9123 0.8503 0.1811 0.081 Uiso 1 1 calc R . .
H10B H 0.7512 0.7873 0.2059 0.081 Uiso 1 1 calc R . .
H10C H 0.7745 0.9421 0.2085 0.081 Uiso 1 1 calc R . .
N1 N 0.7534(7) 0.4994(7) -0.0023(3) 0.0364(14) Uani 1 1 d . . .
N2 N 0.7499(6) 0.7383(6) 0.0576(3) 0.0292(13) Uani 1 1 d . . .
C11 C 0.7032(10) 0.3454(9) 0.2112(5) 0.050(2) Uani 1 1 d . . .
C12 C 0.5707(9) 0.4192(8) 0.1738(4) 0.045(2) Uani 1 1 d . . .
H12A H 0.4701 0.3748 0.1567 0.055 Uiso 1 1 calc R . .
C13 C 0.5708(10) 0.5458(8) 0.2152(4) 0.0427(19) Uani 1 1 d . . .
H13A H 0.4696 0.5905 0.2250 0.051 Uiso 1 1 calc R . .
C14 C 0.6996(10) 0.5444(9) 0.2753(5) 0.046(2) Uani 1 1 d . . .
O1 O 0.7527(8) 0.2349(7) 0.1998(4) 0.0737(19) Uani 1 1 d . . .
O2 O 0.7836(7) 0.4227(6) 0.2696(3) 0.0539(15) Uani 1 1 d . . .
O3 O 0.7441(9) 0.6199(7) 0.3268(3) 0.077(2) Uani 1 1 d . . .

loop_
_atom_site_aniso_label
_atom_site_aniso_U_11
_atom_site_aniso_U_22
_atom_site_aniso_U_33
_atom_site_aniso_U_23
_atom_site_aniso_U_13
_atom_site_aniso_U_12
Pt1 0.03387(16) 0.03414(17) 0.03355(14) 0.00204(16) 0.00209(10) -0.00065(17)
C1 0.050(5) 0.051(6) 0.052(5) -0.009(4) -0.001(4) -0.006(4)
C2 0.055(5) 0.062(6) 0.050(5) -0.028(5) -0.007(4) 0.009(5)
C3 0.051(5) 0.065(6) 0.036(4) -0.008(5) 0.001(3) 0.014(5)
C4 0.051(5) 0.054(6) 0.036(4) -0.001(4) 0.006(3) 0.005(5)
C5 0.039(4) 0.042(5) 0.030(3) 0.001(3) 0.000(3) 0.011(4)
C6 0.043(4) 0.034(5) 0.037(4) 0.010(3) 0.000(3) 0.003(4)
C7 0.041(4) 0.030(4) 0.041(4) 0.000(3) 0.006(3) 0.005(3)
C8 0.070(6) 0.036(5) 0.074(6) -0.005(4) 0.029(5) -0.006(4)
C9 0.045(5) 0.043(5) 0.071(5) 0.009(4) 0.016(4) 0.012(4)
C10 0.070(6) 0.046(6) 0.045(4) -0.008(4) 0.001(4) -0.002(5)
N1 0.034(4) 0.037(4) 0.037(3) -0.007(3) -0.003(3) -0.001(3)
N2 0.033(3) 0.030(3) 0.025(3) 0.004(2) 0.001(2) 0.002(3)
C11 0.059(6) 0.046(6) 0.048(5) 0.011(4) 0.021(4) -0.002(5)
C12 0.042(4) 0.043(6) 0.051(4) 0.013(4) 0.004(3) -0.007(4)
C13 0.051(5) 0.037(5) 0.042(4) 0.006(4) 0.020(3) 0.004(4)
C14 0.051(5) 0.041(5) 0.049(4) 0.006(4) 0.017(4) -0.016(4)
O1 0.092(5) 0.049(4) 0.082(4) 0.011(3) 0.012(4) 0.020(4)
O2 0.060(4) 0.058(4) 0.043(3) 0.011(3) -0.004(2) -0.002(3)
O3 0.107(6) 0.078(5) 0.044(3) -0.008(3) -0.001(3) -0.032(4)

loop_
_atom_type_symbol
_atom_type_description
_atom_type_scat_dispersion_real
_atom_type_scat_dispersion_imag
_atom_type_scat_source
C C 0.0033 0.0016 'International Tables Vol C Tables 4.2.6.8 and 6.1.1.4'
H H 0.0000 0.0000 'International Tables Vol C Tables 4.2.6.8 and 6.1.1.4'
N N 0.0061 0.0033 'International Tables Vol C Tables 4.2.6.8 and 6.1.1.4'
O O 0.0106 0.0060 'International Tables Vol C Tables 4.2.6.8 and 6.1.1.4'
Pt Pt -1.7033 8.3905 'International Tables Vol C Tables 4.2.6.8 and 6.1.1.4'

loop_
_geom_angle_atom_site_label_1
_geom_angle_atom_site_label_2
_geom_angle_atom_site_label_3
_geom_angle
_geom_angle_site_symmetry_1
_geom_angle_site_symmetry_3
_geom_angle_publ_flag
C12 Pt1 C13 41.6(3) . . ?
C12 Pt1 N1 117.6(3) . . ?
C13 Pt1 N1 159.1(3) . . ?
C12 Pt1 N2 165.4(3) . . ?
C13 Pt1 N2 123.8(3) . . ?
N1 Pt1 N2 77.0(2) . . ?
N1 C1 C2 121.6(9) . . ?
C3 C2 C1 120.3(8) . . ?
C2 C3 C4 118.4(7) . . ?
C3 C4 C5 119.4(8) . . ?
N1 C5 C4 121.2(7) . . ?
N1 C5 C6 114.6(6) . . ?
C4 C5 C6 124.1(7) . . ?
N2 C6 C5 117.9(6) . . ?
C8 C7 N2 113.6(6) . . ?
C8 C7 C10 110.9(7) . . ?
N2 C7 C10 107.3(6) . . ?
C8 C7 C9 109.6(7) . . ?
N2 C7 C9 105.1(6) . . ?
C10 C7 C9 110.2(6) . . ?
C1 N1 C5 119.1(6) . . ?
C1 N1 Pt1 125.8(6) . . ?
C5 N1 Pt1 114.9(5) . . ?
C6 N2 C7 120.7(6) . . ?
C6 N2 Pt1 115.4(5) . . ?
C7 N2 Pt1 123.8(4) . . ?
O1 C11 O2 118.0(8) . . ?
O1 C11 C12 131.7(9) . . ?
O2 C11 C12 110.2(7) . . ?
C11 C12 C13 105.3(7) . . ?
C11 C12 Pt1 106.6(5) . . ?
C13 C12 Pt1 70.8(4) . . ?
C14 C13 C12 107.9(7) . . ?
C14 C13 Pt1 108.3(5) . . ?
C12 C13 Pt1 67.6(4) . . ?
O3 C14 O2 117.6(8) . . ?
O3 C14 C13 133.9(9) . . ?
O2 C14 C13 108.5(7) . . ?
C11 O2 C14 107.9(6) . . ?

loop_
_geom_bond_atom_site_label_1
_geom_bond_atom_site_label_2
_geom_bond_distance
_geom_bond_site_symmetry_2
_geom_bond_publ_flag
Pt1 C12 2.018(7) . ?
Pt1 C13 2.061(6) . ?
Pt1 N1 2.082(6) . ?
Pt1 N2 2.101(5) . ?
C1 N1 1.316(11) . ?
C1 C2 1.386(11) . ?
C2 C3 1.354(12) . ?
C3 C4 1.371(12) . ?
C4 C5 1.388(10) . ?
C5 N1 1.345(10) . ?
C5 C6 1.445(10) . ?
C6 N2 1.272(8) . ?
C7 C8 1.502(11) . ?
C7 N2 1.497(9) . ?
C7 C10 1.511(9) . ?
C7 C9 1.532(11) . ?
C11 O1 1.204(10) . ?
C11 O2 1.393(10) . ?
C11 C12 1.445(11) . ?
C12 C13 1.449(11) . ?
C13 C14 1.431(11) . ?
C14 O3 1.194(9) . ?
C14 O2 1.416(10) . ?
